data_1538513
loop_
_publ_author_name
'Rabenau, A.'
'Schulz, H.'
'Stoeger, W.'

_publ_section_title
;
 A polyiodide with regular I4(2-) chains: Tl6 Pb I10
;
_journal_name_full Naturwissenschaften
_journal_page_first 245
_journal_page_last 245
_journal_volume 63
_journal_year 1976
_chemical_formula_sum 'I10 Pb Tl6'
_chemical_name_systematic 'Tl6 Pb I10'
_space_group_IT_number 190
_symmetry_space_group_name_Hall 'P -6c -2c'
_symmetry_space_group_name_H-M 'P -6 2 c'
_cell_angle_alpha 90
_cell_angle_beta 90
_cell_angle_gamma 120
_cell_formula_units_Z 2
_cell_length_a 10.561
_cell_length_b 10.561
_cell_length_c 13.522
_cell_volume 1306.116
_citation_journal_id_ASTM NATWAY
_cod_data_source_file Rabenau_NATWAY_1976_1570.cif
_cod_data_source_block I10Pb1Tl6
_cod_original_formula_sum 'I10 Pb1 Tl6'
_cod_database_code 1538513

loop_
_symmetry_equiv_pos_as_xyz
x,y,z
-x+y,-x,-z+1/2
-y,x-y,z
x,y,-z+1/2
-x+y,-x,z
-y,x-y,-z+1/2
y,x,z+1/2
x-y,-y,-z
-x,-x+y,z+1/2
y,x,-z
x-y,-y,z+1/2
-x,-x+y,-z

loop_
_atom_site_label
_atom_site_type_symbol
_atom_site_fract_x
_atom_site_fract_y
_atom_site_fract_z
_atom_site_occupancy
_atom_site_U_iso_or_equiv
Tl2 Tl+1 0.604 0.969 0.25 1 0.0
Pb1 Pb+4 0 0 0.39 0.5 0.0
I4 I-1 0.3333 0.6667 0.866 1 0.0
Tl1 Tl+1 0.371 0 0 1 0.0
I2 I-1 0.263 0.002 0.25 1 0.0
I3 I-1 0.3333 0.6667 0.399 1 0.0
I1 I-1 0.743 0 0 1 0.0
